data_4114221
loop_
_publ_author_name
'Claire Mantel'
'Alia K. Hassan'
'Jacques P\'ecaut'
'Alain Deronzier'
'Marie-No\"elle Collomb'
'Carole Duboc-Toia'

_publ_section_title
;
 A High-Frequency and High-Field EPR Study of New Azide and Fluoride
 Mononuclear Mn(III) Complexes
;
_journal_name_full 'Journal of the American Chemical Society'
_journal_page_first 12337
_journal_page_last 12344
_journal_paper_doi 10.1021/ja034652+
_journal_volume 125
_journal_year 2003
_chemical_formula_sum 'C16 H15.6 F3 Mn N3 O1.3'
_chemical_formula_weight 382.67
_chemical_name_systematic
;
 ?
;
_space_group_IT_number 14
_symmetry_cell_setting monoclinic
_symmetry_space_group_name_Hall '-P 2ybc'
_symmetry_space_group_name_H-M 'P 1 21/c 1'
_atom_sites_solution_hydrogens geom
_atom_sites_solution_primary direct
_atom_sites_solution_secondary difmap
_audit_creation_method SHELXL-97
_cell_angle_alpha 90.00
_cell_angle_beta 101.181(2)
_cell_angle_gamma 90.00
_cell_formula_units_Z 4
_cell_length_a 10.0235(8)
_cell_length_b 9.8795(8)
_cell_length_c 16.5225(13)
_cell_measurement_temperature 193(2)
_cell_volume 1605.1(2)
_computing_cell_refinement 'Bruker SMART'
_computing_data_collection 'Bruker SMART'
_computing_data_reduction 'Bruker SHELXTL'
_computing_molecular_graphics 'Bruker SHELXTL'
_computing_publication_material 'Bruker SHELXTL'
_computing_structure_refinement 'SHELXL-97 (Sheldrick, 1997)'
_computing_structure_solution 'SHELXS-97 (Sheldrick, 1990)'
_diffrn_ambient_temperature 193(2)
_diffrn_measured_fraction_theta_full 0.914
_diffrn_measured_fraction_theta_max 0.914
_diffrn_measurement_device_type 'CCD area detector'
_diffrn_measurement_method 'phi and omega scans'
_diffrn_radiation_monochromator graphite
_diffrn_radiation_source 'fine-focus sealed tube'
_diffrn_radiation_type MoK\a
_diffrn_radiation_wavelength 0.71073
_diffrn_reflns_av_R_equivalents 0.0588
_diffrn_reflns_av_sigmaI/netI 0.0790
_diffrn_reflns_limit_h_max 13
_diffrn_reflns_limit_h_min -12
_diffrn_reflns_limit_k_max 10
_diffrn_reflns_limit_k_min -13
_diffrn_reflns_limit_l_max 19
_diffrn_reflns_limit_l_min -22
_diffrn_reflns_number 10099
_diffrn_reflns_theta_full 28.85
_diffrn_reflns_theta_max 28.85
_diffrn_reflns_theta_min 2.41
_exptl_absorpt_coefficient_mu 0.865
_exptl_absorpt_correction_type none
_exptl_crystal_density_diffrn 1.584
_exptl_crystal_F_000 780
_exptl_crystal_size_max 0.2
_exptl_crystal_size_mid 0.2
_exptl_crystal_size_min 0.4
_refine_diff_density_max 0.753
_refine_diff_density_min -0.410
_refine_diff_density_rms 0.095
_refine_ls_extinction_method none
_refine_ls_goodness_of_fit_ref 0.926
_refine_ls_hydrogen_treatment mixed
_refine_ls_matrix_type full
_refine_ls_number_parameters 295
_refine_ls_number_reflns 3855
_refine_ls_number_restraints 0
_refine_ls_restrained_S_all 0.926
_refine_ls_R_factor_all 0.0819
_refine_ls_R_factor_gt 0.0472
_refine_ls_shift/su_max 0.068
_refine_ls_shift/su_mean 0.005
_refine_ls_structure_factor_coef Fsqd
_refine_ls_weighting_details 'calc w=1/[\s^2^(Fo^2^)+(0.0587P)^2^+0.0000P] where P=(Fo^2^+2Fc^2^)/3'
_refine_ls_weighting_scheme calc
_refine_ls_wR_factor_gt 0.1047
_refine_ls_wR_factor_ref 0.1124
_reflns_number_gt 2387
_reflns_number_total 3855
_reflns_threshold_expression >2sigma(I)
_cod_data_source_file ja0346522Bsi20030626_055537.cif
_cod_data_source_block struc[Mn(terpy)F3]
_cod_original_formula_sum 'C16 H15.60 F3 Mn N3 O1.30'
_cod_database_code 4114221

loop_
_symmetry_equiv_pos_as_xyz
'x, y, z'
'-x, y+1/2, -z+1/2'
'-x, -y, -z'
'x, -y-1/2, z-1/2'

loop_
_atom_site_label
_atom_site_type_symbol
_atom_site_fract_x
_atom_site_fract_y
_atom_site_fract_z
_atom_site_U_iso_or_equiv
_atom_site_adp_type
_atom_site_occupancy
_atom_site_symmetry_multiplicity
_atom_site_calc_flag
_atom_site_refinement_flags
Mn Mn 0.301579(15) 0.918380(18) 0.167231(9) 0.02583(4) Uani 1 1 d .
N1 N 0.26049(8) 0.98376(9) 0.04427(5) 0.0227(2) Uani 1 1 d .
N2 N 0.13572(8) 1.07473(9) 0.16039(5) 0.0289(3) Uani 1 1 d .
N3 N 0.43830(8) 0.79503(9) 0.10413(5) 0.0247(2) Uani 1 1 d .
C1 C 0.52039(10) 0.69668(12) 0.13854(6) 0.0295(3) Uani 1 1 d .
H1 H 0.5231(10) 0.6872(10) 0.1905(6) 0.028(3) Uiso 1 1 d .
C2 C 0.59716(11) 0.61916(12) 0.09431(7) 0.0356(4) Uani 1 1 d .
H2 H 0.6553(10) 0.5510(11) 0.1204(6) 0.037(3) Uiso 1 1 d .
C3 C 0.58613(11) 0.64622(13) 0.01151(7) 0.0373(3) Uani 1 1 d .
H3 H 0.6333(11) 0.5962(11) -0.0190(7) 0.045(3) Uiso 1 1 d .
C4 C 0.50170(11) 0.74792(12) -0.02532(6) 0.0300(3) Uani 1 1 d .
H4 H 0.4889(11) 0.7743(10) -0.0786(6) 0.034(3) Uiso 1 1 d .
C5 C 0.42753(9) 0.82128(11) 0.02302(6) 0.0236(3) Uani 1 1 d .
C6 C 0.33152(9) 0.93076(10) -0.00979(6) 0.0215(3) Uani 1 1 d .
C7 C 0.31125(10) 0.97854(11) -0.09041(6) 0.0272(3) Uani 1 1 d .
H7 H 0.3653(10) 0.9413(10) -0.1263(6) 0.031(3) Uiso 1 1 d .
C8 C 0.21528(11) 1.07719(12) -0.11508(6) 0.0309(3) Uani 1 1 d .
H8 H 0.1989(10) 1.1051(11) -0.1667(6) 0.037(3) Uiso 1 1 d .
C9 C 0.14109(10) 1.12929(12) -0.05969(7) 0.0288(3) Uani 1 1 d .
H9 H 0.0774(9) 1.2046(10) -0.0764(6) 0.026(3) Uiso 1 1 d .
C10 C 0.16712(10) 1.08056(11) 0.02014(6) 0.0246(3) Uani 1 1 d .
C11 C 0.09413(10) 1.12992(12) 0.08557(6) 0.0282(3) Uani 1 1 d .
C12 C -0.00963(11) 1.22408(12) 0.07022(7) 0.0362(3) Uani 1 1 d .
H12 H -0.0385(11) 1.2669(11) 0.0171(7) 0.044(3) Uiso 1 1 d .
C13 C -0.07189(11) 1.26218(13) 0.13520(8) 0.0436(4) Uani 1 1 d .
H13 H -0.1372(10) 1.3236(10) 0.1229(6) 0.035(3) Uiso 1 1 d .
C14 C -0.02785(11) 1.20725(13) 0.21172(7) 0.0438(4) Uani 1 1 d .
H14 H -0.0646(11) 1.2295(11) 0.2517(6) 0.046(4) Uiso 1 1 d .
C15 C 0.07453(11) 1.11366(13) 0.22240(7) 0.0371(3) Uani 1 1 d .
H15 H 0.1003(10) 1.0682(10) 0.2704(6) 0.029(3) Uiso 1 1 d .
F1 F 0.32460(7) 0.86653(8) 0.27565(4) 0.0452(2) Uani 1 1 d .
F2 F 0.43030(6) 1.04940(7) 0.18899(4) 0.03691(19) Uani 1 1 d .
F3 F 0.17071(6) 0.78631(6) 0.13604(3) 0.03112(18) Uani 1 1 d .
C21 C 0.26869(15) 0.45696(16) 0.16874(8) 0.0629(5) Uani 1 1 d .
H21A H 0.2998(13) 0.3568(15) 0.1759(8) 0.079(5) Uiso 1 1 d .
H21B H 0.3265(15) 0.5044(16) 0.2023(9) 0.097(6) Uiso 1 1 d .
H21C H 0.1963(18) 0.4551(18) 0.1926(11) 0.125(7) Uiso 1 1 d .
O1 O -0.0799(3) 0.5473(3) 0.06544(18) 0.0490(10) Uani 0.3011(16) 1 d P
H1O1 H -0.115(4) 0.500(5) -0.007(3) 0.080(16) Uiso 0.3011(16) 1 d P
H2O1 H -0.058(5) 0.522(4) 0.107(3) 0.071(15) Uiso 0.3011(16) 1 d P
O2 O 0.21260(9) 0.52677(10) 0.09599(6) 0.0562(3) Uani 1 1 d .
H2O H 0.2076(14) 0.6320(15) 0.1145(8) 0.086(5) Uiso 1 1 d .

loop_
_atom_site_aniso_label
_atom_site_aniso_U_11
_atom_site_aniso_U_22
_atom_site_aniso_U_33
_atom_site_aniso_U_23
_atom_site_aniso_U_13
_atom_site_aniso_U_12
Mn 0.01974(7) 0.04499(10) 0.01525(6) -0.00262(7) 0.00960(5) -0.00462(7)
N1 0.0172(4) 0.0357(5) 0.0169(4) -0.0044(4) 0.0071(3) -0.0052(4)
N2 0.0208(4) 0.0434(5) 0.0253(4) -0.0081(4) 0.0116(3) -0.0065(4)
N3 0.0176(4) 0.0390(5) 0.0193(4) 0.0001(4) 0.0080(3) -0.0042(4)
C1 0.0226(5) 0.0430(7) 0.0232(5) 0.0055(5) 0.0053(4) -0.0030(5)
C2 0.0278(6) 0.0402(7) 0.0384(6) 0.0062(5) 0.0054(5) 0.0024(5)
C3 0.0301(5) 0.0453(7) 0.0405(6) -0.0079(5) 0.0165(5) 0.0024(5)
C4 0.0297(5) 0.0402(7) 0.0225(5) -0.0039(5) 0.0111(4) 0.0001(5)
C5 0.0144(4) 0.0357(6) 0.0225(4) -0.0020(4) 0.0083(4) -0.0061(4)
C6 0.0164(4) 0.0311(6) 0.0189(4) -0.0035(4) 0.0081(4) -0.0060(4)
C7 0.0213(5) 0.0441(6) 0.0179(5) -0.0038(5) 0.0084(4) -0.0034(5)
C8 0.0301(5) 0.0472(7) 0.0170(5) 0.0045(5) 0.0085(4) -0.0024(5)
C9 0.0203(5) 0.0382(6) 0.0283(5) 0.0030(5) 0.0052(4) 0.0017(5)
C10 0.0188(4) 0.0329(6) 0.0236(5) -0.0017(5) 0.0076(4) -0.0054(5)
C11 0.0182(5) 0.0389(6) 0.0303(5) -0.0099(5) 0.0114(4) -0.0078(5)
C12 0.0261(5) 0.0451(7) 0.0385(6) -0.0061(5) 0.0089(5) 0.0016(5)
C13 0.0263(5) 0.0576(8) 0.0495(6) -0.0198(6) 0.0139(5) 0.0027(6)
C14 0.0289(5) 0.0635(8) 0.0458(6) -0.0263(6) 0.0242(5) -0.0109(6)
C15 0.0301(5) 0.0580(8) 0.0282(5) -0.0143(5) 0.0177(4) -0.0110(5)
F1 0.0459(4) 0.0733(5) 0.0187(3) -0.0005(3) 0.0121(3) -0.0115(4)
F2 0.0302(3) 0.0585(4) 0.0229(3) -0.0120(3) 0.0072(3) -0.0134(3)
F3 0.0258(3) 0.0439(4) 0.0263(3) 0.0009(3) 0.0114(2) -0.0062(3)
C21 0.0786(10) 0.0692(10) 0.0430(8) 0.0051(7) 0.0170(7) -0.0226(8)
O1 0.0497(17) 0.0550(19) 0.0413(16) 0.0063(14) 0.0065(14) 0.0074(15)
O2 0.0594(6) 0.0653(6) 0.0421(5) -0.0094(5) 0.0052(5) 0.0027(5)

loop_
_atom_type_symbol
_atom_type_description
_atom_type_scat_dispersion_real
_atom_type_scat_dispersion_imag
_atom_type_scat_source
C C 0.0033 0.0016 'International Tables Vol C Tables 4.2.6.8 and 6.1.1.4'
H H 0.0000 0.0000 'International Tables Vol C Tables 4.2.6.8 and 6.1.1.4'
N N 0.0061 0.0033 'International Tables Vol C Tables 4.2.6.8 and 6.1.1.4'
O O 0.0106 0.0060 'International Tables Vol C Tables 4.2.6.8 and 6.1.1.4'
F F 0.0171 0.0103 'International Tables Vol C Tables 4.2.6.8 and 6.1.1.4'
Mn Mn 0.3368 0.7283 'International Tables Vol C Tables 4.2.6.8 and 6.1.1.4'

loop_
_geom_angle_atom_site_label_1
_geom_angle_atom_site_label_2
_geom_angle_atom_site_label_3
_geom_angle
F2 Mn F1 93.20(3)
F2 Mn F3 175.34(3)
F1 Mn F3 91.33(3)
F2 Mn N1 88.32(3)
F1 Mn N1 175.53(3)
F3 Mn N1 87.24(3)
F2 Mn N3 90.27(3)
F1 Mn N3 109.31(3)
F3 Mn N3 87.21(3)
N1 Mn N3 74.87(3)
F2 Mn N2 90.59(3)
F1 Mn N2 101.07(3)
F3 Mn N2 89.61(3)
N1 Mn N2 74.69(3)
N3 Mn N2 149.51(3)
C10 N1 C6 120.38(8)
C10 N1 Mn 120.13(7)
C6 N1 Mn 119.46(6)
C11 N2 C15 118.59(9)
C11 N2 Mn 114.76(7)
C15 N2 Mn 126.63(7)
C1 N3 C5 119.32(9)
C1 N3 Mn 125.72(7)
C5 N3 Mn 114.84(6)
N3 C1 C2 122.58(10)
C3 C2 C1 118.00(10)
C4 C3 C2 120.31(11)
C3 C4 C5 118.43(10)
N3 C5 C4 121.34(9)
N3 C5 C6 115.20(9)
C4 C5 C6 123.45(9)
N1 C6 C7 120.26(9)
N1 C6 C5 115.46(8)
C7 C6 C5 124.28(9)
C8 C7 C6 119.25(10)
C7 C8 C9 120.13(10)
C10 C9 C8 118.38(10)
N1 C10 C9 121.57(10)
N1 C10 C11 115.26(9)
C9 C10 C11 123.17(9)
N2 C11 C12 122.08(10)
N2 C11 C10 115.11(9)
C12 C11 C10 122.80(10)
C11 C12 C13 118.28(10)
C14 C13 C12 119.49(11)
C15 C14 C13 119.16(11)
N2 C15 C14 122.38(10)

loop_
_geom_bond_atom_site_label_1
_geom_bond_atom_site_label_2
_geom_bond_distance
Mn F2 1.8137(7)
Mn F1 1.8342(6)
Mn F3 1.8511(6)
Mn N1 2.0952(8)
Mn N3 2.2370(9)
Mn N2 2.2561(9)
N1 C10 1.3434(13)
N1 C6 1.3511(13)
N2 C11 1.3414(13)
N2 C15 1.3482(15)
N3 C1 1.3278(13)
N3 C5 1.3486(13)
C1 C2 1.3895(17)
C2 C3 1.3772(16)
C3 C4 1.3771(16)
C4 C5 1.3951(15)
C5 C6 1.4790(14)
C6 C7 1.3905(14)
C7 C8 1.3745(15)
C8 C9 1.3854(16)
C9 C10 1.3806(15)
C10 C11 1.4995(15)
C11 C12 1.3817(16)
C12 C13 1.3942(18)
C13 C14 1.3680(17)
C14 C15 1.3671(17)
C21 O2 1.4052(16)
